data_7245007
loop_
_publ_author_name
'Barton, Benita'
'Caira, Mino R.'
'Senekal, Ulrich'
'Hosten, Eric Cyriel'

_publ_section_title
;
 Selectivity considerations of host compound
 trans-9,10-dihydro-9,10-ethanoanthracene-11,12-dicarboxylic acid when
 presented with pyridine and picoline mixtures: charge-assisted versus
 classical hydrogen bonding
;
_journal_name_full CrystEngComm
_journal_paper_doi 10.1039/D2CE00327A
_journal_year 2022
_chemical_formula_moiety 'C18 H14 O4, 2(C6 H7 N)'
_chemical_formula_sum 'C30 H28 N2 O4'
_chemical_formula_weight 480.54
_chemical_melting_point 513.15
_chemical_name_systematic 'trans-9,10-dihydro-9,10-ethanoanthracene-11,12-dicarboxylic acid'
_space_group_crystal_system monoclinic
_space_group_IT_number 14
_space_group_name_Hall '-P 2yn'
_space_group_name_H-M_alt 'P 1 21/n 1'
_atom_sites_solution_hydrogens geom
_atom_sites_solution_primary dual
_atom_sites_solution_secondary difmap
_audit_creation_method SHELXL-2018/3
_audit_update_record
;
2022-01-25 deposited with the CCDC.	2022-05-30 downloaded from the CCDC.
;
_cell_angle_alpha 90
_cell_angle_beta 99.679(3)
_cell_angle_gamma 90
_cell_formula_units_Z 4
_cell_length_a 9.5395(5)
_cell_length_b 13.2797(7)
_cell_length_c 20.6305(12)
_cell_measurement_reflns_used 9552
_cell_measurement_temperature 200(2)
_cell_measurement_theta_max 28.25
_cell_measurement_theta_min 2.52
_cell_volume 2576.3(2)
_computing_cell_refinement 'APEX2 v2011.4-1 (Bruker AXS)'
_computing_data_collection 'Bruker Instrument Service v2011.4.0.0'
_computing_data_reduction 'SAINT V7.68A (Bruker AXS, 2009)'
_computing_molecular_graphics 'Ortep-3 for Windows (Farrugia, 2012)'
_computing_publication_material 'PLATON (Spek, 2009) and MERCURY (Macrae, 2008)'
_computing_structure_refinement 'SHELXL-2018/3 (Sheldrick, 2015) and ShelXle (H\"ubschle, 2011)'
_computing_structure_solution 'SHELXT-2018/2 (Sheldrick, 2015)'
_diffrn_ambient_temperature 200(2)
_diffrn_detector_area_resol_mean 8.3333
_diffrn_measured_fraction_theta_full 1.000
_diffrn_measured_fraction_theta_max 1.000
_diffrn_measurement_device_type 'Bruker APEX-II CCD'
_diffrn_measurement_method '\f and \w scans'
_diffrn_radiation_monochromator graphite
_diffrn_radiation_source 'sealed tube'
_diffrn_radiation_type MoK\a
_diffrn_radiation_wavelength 0.71073
_diffrn_reflns_av_R_equivalents 0.0265
_diffrn_reflns_av_unetI/netI 0.0127
_diffrn_reflns_Laue_measured_fraction_full 1.000
_diffrn_reflns_Laue_measured_fraction_max 1.000
_diffrn_reflns_limit_h_max 12
_diffrn_reflns_limit_h_min -12
_diffrn_reflns_limit_k_max 17
_diffrn_reflns_limit_k_min -17
_diffrn_reflns_limit_l_max 27
_diffrn_reflns_limit_l_min -27
_diffrn_reflns_number 78775
_diffrn_reflns_point_group_measured_fraction_full 1.000
_diffrn_reflns_point_group_measured_fraction_max 1.000
_diffrn_reflns_theta_full 25.242
_diffrn_reflns_theta_max 28.308
_diffrn_reflns_theta_min 1.831
_exptl_absorpt_coefficient_mu 0.083
_exptl_absorpt_correction_T_max 1.0000
_exptl_absorpt_correction_T_min 0.9297
_exptl_absorpt_correction_type numerical
_exptl_absorpt_process_details 'SADABS V2008/1 (Bruker AXS)'
_exptl_crystal_colour colourless
_exptl_crystal_density_diffrn 1.239
_exptl_crystal_density_method 'not measured'
_exptl_crystal_description block
_exptl_crystal_F_000 1016
_exptl_crystal_recrystallization_method 'Re-crystallisation from solvent: 4-methylpyridine'
_exptl_crystal_size_max 0.825
_exptl_crystal_size_mid 0.599
_exptl_crystal_size_min 0.579
_refine_diff_density_max 0.262
_refine_diff_density_min -0.201
_refine_diff_density_rms 0.038
_refine_ls_extinction_coef 0.0025(7)
_refine_ls_extinction_expression Fc^*^=kFc[1+0.001xFc^2^\l^3^/sin(2\q)]^-1/4^
_refine_ls_extinction_method 'SHELXL-2018/3 (Sheldrick 2018)'
_refine_ls_goodness_of_fit_ref 1.051
_refine_ls_hydrogen_treatment constr
_refine_ls_matrix_type full
_refine_ls_number_parameters 330
_refine_ls_number_reflns 6411
_refine_ls_number_restraints 0
_refine_ls_restrained_S_all 1.051
_refine_ls_R_factor_all 0.0603
_refine_ls_R_factor_gt 0.0457
_refine_ls_shift/su_max 0.001
_refine_ls_shift/su_mean 0.000
_refine_ls_structure_factor_coef Fsqd
_refine_ls_weighting_details 'w=1/[\s^2^(Fo^2^)+(0.0575P)^2^+0.8627P] where P=(Fo^2^+2Fc^2^)/3'
_refine_ls_weighting_scheme calc
_refine_ls_wR_factor_gt 0.1180
_refine_ls_wR_factor_ref 0.1334
_reflns_Friedel_coverage 0.000
_reflns_number_gt 5074
_reflns_number_total 6411
_reflns_threshold_expression 'I > 2\s(I)'
_cod_data_source_file d2ce00327a1.cif
_cod_data_source_block la088
_cod_original_sg_symbol_H-M 'P 21/n'
_cod_database_code 7245007
_shelx_shelxl_version_number 2018/3
_shelx_space_group_comment
;
The symmetry employed for this shelxl refinement is uniquely defined
by the following loop, which should always be used as a source of
symmetry information in preference to the above space-group names.
They are only intended as comments.
;
_shelx_estimated_absorpt_t_min 0.935
_shelx_estimated_absorpt_t_max 0.954

loop_
_space_group_symop_operation_xyz
'x, y, z'
'-x+1/2, y+1/2, -z+1/2'
'-x, -y, -z'
'x-1/2, -y-1/2, z-1/2'

loop_
_atom_site_label
_atom_site_type_symbol
_atom_site_fract_x
_atom_site_fract_y
_atom_site_fract_z
_atom_site_U_iso_or_equiv
_atom_site_adp_type
_atom_site_occupancy
_atom_site_site_symmetry_order
_atom_site_calc_flag
_atom_site_refinement_flags_posn
_atom_site_refinement_flags_adp
_atom_site_refinement_flags_occupancy
_atom_site_disorder_assembly
_atom_site_disorder_group
O1 O 0.25424(11) 1.00567(7) 0.37650(6) 0.0475(3) Uani 1 1 d . . . . .
H1A H 0.173367 1.016770 0.385951 0.071 Uiso 1 1 calc R U . . .
O2 O 0.19232(11) 0.84610(8) 0.38771(6) 0.0529(3) Uani 1 1 d . . . . .
O3 O 0.56747(14) 0.62508(8) 0.38321(6) 0.0612(3) Uani 1 1 d . . . . .
H3A H 0.621732 0.599469 0.415254 0.092 Uiso 1 1 calc R U . . .
O4 O 0.61284(15) 0.76480(9) 0.44166(6) 0.0655(4) Uani 1 1 d . . . . .
N3 N 0.49480(13) 0.54710(9) 0.09565(6) 0.0434(3) Uani 1 1 d . . . . .
N4 N 0.73327(17) 0.53513(10) 0.48157(8) 0.0578(4) Uani 1 1 d . . . . .
C1 C 0.44129(13) 0.94177(9) 0.29223(6) 0.0310(2) Uani 1 1 d . . . . .
H1 H 0.434601 1.016229 0.298283 0.037 Uiso 1 1 calc R U . . .
C2 C 0.41821(13) 0.88228(9) 0.35509(6) 0.0316(3) Uani 1 1 d . . . . .
H2 H 0.494391 0.902972 0.392100 0.038 Uiso 1 1 calc R U . . .
C3 C 0.43402(14) 0.76825(9) 0.34374(7) 0.0342(3) Uani 1 1 d . . . . .
H3 H 0.341448 0.735515 0.347730 0.041 Uiso 1 1 calc R U . . .
C4 C 0.46188(14) 0.75024(9) 0.27193(7) 0.0357(3) Uani 1 1 d . . . . .
H4 H 0.470315 0.676990 0.262030 0.043 Uiso 1 1 calc R U . . .
C5 C 0.27517(14) 0.90830(9) 0.37415(6) 0.0352(3) Uani 1 1 d . . . . .
C6 C 0.54855(15) 0.72082(10) 0.39489(7) 0.0410(3) Uani 1 1 d . . . . .
C11 C 0.32904(13) 0.90341(9) 0.23722(6) 0.0328(3) Uani 1 1 d . . . . .
C12 C 0.34007(13) 0.79959(10) 0.22643(7) 0.0353(3) Uani 1 1 d . . . . .
C13 C 0.24414(15) 0.75299(11) 0.17790(8) 0.0466(3) Uani 1 1 d . . . . .
H13 H 0.250020 0.682606 0.170553 0.056 Uiso 1 1 calc R U . . .
C14 C 0.13911(17) 0.81034(14) 0.14002(9) 0.0576(4) Uani 1 1 d . . . . .
H14 H 0.074516 0.778971 0.105912 0.069 Uiso 1 1 calc R U . . .
C15 C 0.12729(16) 0.91226(13) 0.15123(8) 0.0532(4) Uani 1 1 d . . . . .
H15 H 0.054193 0.950278 0.125267 0.064 Uiso 1 1 calc R U . . .
C16 C 0.22202(14) 0.95921(11) 0.20038(7) 0.0400(3) Uani 1 1 d . . . . .
H16 H 0.213353 1.029120 0.208622 0.048 Uiso 1 1 calc R U . . .
C21 C 0.58465(13) 0.91070(9) 0.27678(6) 0.0330(3) Uani 1 1 d . . . . .
C22 C 0.59567(14) 0.80756(10) 0.26552(6) 0.0356(3) Uani 1 1 d . . . . .
C23 C 0.72112(16) 0.76800(12) 0.25115(8) 0.0474(3) Uani 1 1 d . . . . .
H23 H 0.729667 0.697634 0.244484 0.057 Uiso 1 1 calc R U . . .
C24 C 0.83457(17) 0.83182(15) 0.24651(9) 0.0571(4) Uani 1 1 d . . . . .
H24 H 0.920447 0.804974 0.236171 0.069 Uiso 1 1 calc R U . . .
C25 C 0.82309(16) 0.93398(14) 0.25687(8) 0.0536(4) Uani 1 1 d . . . . .
H25 H 0.900611 0.977239 0.253072 0.064 Uiso 1 1 calc R U . . .
C26 C 0.69831(15) 0.97381(11) 0.27284(7) 0.0416(3) Uani 1 1 d . . . . .
H26 H 0.691222 1.043877 0.280983 0.050 Uiso 1 1 calc R U . . .
C31 C 0.57370(16) 0.47371(11) 0.07649(7) 0.0442(3) Uani 1 1 d . . . . .
H21 H 0.538971 0.406593 0.075646 0.053 Uiso 1 1 calc R U . . .
C32 C 0.70465(15) 0.49123(11) 0.05770(7) 0.0433(3) Uani 1 1 d . . . . .
H32 H 0.757296 0.437090 0.043632 0.052 Uiso 1 1 calc R U . . .
C33 C 0.75761(15) 0.58826(11) 0.05967(7) 0.0406(3) Uani 1 1 d . . . . .
C34 C 0.67526(17) 0.66395(12) 0.08032(8) 0.0492(4) Uani 1 1 d . . . . .
H34 H 0.708095 0.731603 0.082615 0.059 Uiso 1 1 calc R U . . .
C35 C 0.54564(18) 0.64069(12) 0.09751(8) 0.0499(4) Uani 1 1 d . . . . .
H35 H 0.490231 0.693532 0.111239 0.060 Uiso 1 1 calc R U . . .
C36 C 0.89994(16) 0.61062(14) 0.04119(9) 0.0541(4) Uani 1 1 d . . . . .
H36A H 0.973877 0.605069 0.080227 0.081 Uiso 1 1 calc R U . . .
H36B H 0.899701 0.679072 0.023421 0.081 Uiso 1 1 calc R U . . .
H36C H 0.919222 0.562335 0.007861 0.081 Uiso 1 1 calc R U . . .
C41 C 0.91254(17) 0.43403(11) 0.58139(7) 0.0449(3) Uani 1 1 d . . . . .
C42 C 0.92456(19) 0.53682(12) 0.57178(8) 0.0526(4) Uani 1 1 d . . . . .
H42 H 0.995127 0.574689 0.599440 0.063 Uiso 1 1 calc R U . . .
C43 C 0.8336(2) 0.58380(12) 0.52189(9) 0.0550(4) Uani 1 1 d . . . . .
H43 H 0.843312 0.654285 0.516138 0.066 Uiso 1 1 calc R U . . .
C44 C 0.7211(2) 0.43659(13) 0.49160(10) 0.0635(5) Uani 1 1 d . . . . .
H44 H 0.648974 0.400655 0.463520 0.076 Uiso 1 1 calc R U . . .
C45 C 0.80675(18) 0.38409(12) 0.54019(8) 0.0528(4) Uani 1 1 d . . . . .
H45 H 0.793122 0.313867 0.545332 0.063 Uiso 1 1 calc R U . . .
C46 C 1.0096(2) 0.37850(15) 0.63420(9) 0.0644(5) Uani 1 1 d . . . . .
H46A H 1.016578 0.307950 0.621180 0.097 Uiso 1 1 calc R U . . .
H46B H 0.971354 0.381842 0.675371 0.097 Uiso 1 1 calc R U . . .
H46C H 1.104167 0.409411 0.640558 0.097 Uiso 1 1 calc R U . . .

loop_
_atom_site_aniso_label
_atom_site_aniso_U_11
_atom_site_aniso_U_22
_atom_site_aniso_U_33
_atom_site_aniso_U_23
_atom_site_aniso_U_13
_atom_site_aniso_U_12
O1 0.0506(6) 0.0286(5) 0.0697(7) 0.0015(4) 0.0281(5) 0.0065(4)
O2 0.0473(6) 0.0335(5) 0.0846(8) 0.0068(5) 0.0301(6) 0.0021(4)
O3 0.0767(8) 0.0292(5) 0.0713(8) 0.0063(5) -0.0059(6) 0.0150(5)
O4 0.0850(9) 0.0409(6) 0.0608(7) 0.0016(5) -0.0158(6) 0.0149(6)
N3 0.0471(6) 0.0433(7) 0.0412(6) 0.0014(5) 0.0113(5) -0.0048(5)
N4 0.0701(9) 0.0391(7) 0.0616(9) 0.0117(6) 0.0037(7) 0.0139(6)
C1 0.0373(6) 0.0209(5) 0.0355(6) 0.0009(4) 0.0087(5) 0.0005(4)
C2 0.0359(6) 0.0235(5) 0.0362(6) 0.0019(5) 0.0082(5) 0.0020(4)
C3 0.0386(6) 0.0220(5) 0.0430(7) 0.0032(5) 0.0101(5) 0.0025(5)
C4 0.0409(6) 0.0222(5) 0.0454(7) -0.0027(5) 0.0110(5) 0.0028(5)
C5 0.0409(6) 0.0288(6) 0.0370(6) 0.0024(5) 0.0095(5) 0.0040(5)
C6 0.0461(7) 0.0283(6) 0.0499(8) 0.0084(6) 0.0119(6) 0.0052(5)
C11 0.0344(6) 0.0292(6) 0.0361(6) -0.0002(5) 0.0093(5) 0.0007(5)
C12 0.0369(6) 0.0296(6) 0.0408(7) -0.0029(5) 0.0105(5) -0.0008(5)
C13 0.0452(7) 0.0390(7) 0.0559(9) -0.0124(6) 0.0090(6) -0.0067(6)
C14 0.0434(8) 0.0648(11) 0.0601(10) -0.0131(8) -0.0044(7) -0.0076(7)
C15 0.0397(7) 0.0608(10) 0.0552(9) 0.0018(8) -0.0034(6) 0.0071(7)
C16 0.0383(6) 0.0381(7) 0.0441(7) 0.0020(6) 0.0082(5) 0.0055(5)
C21 0.0358(6) 0.0308(6) 0.0326(6) 0.0021(5) 0.0064(5) -0.0004(5)
C22 0.0380(6) 0.0325(6) 0.0370(6) 0.0014(5) 0.0082(5) 0.0045(5)
C23 0.0460(8) 0.0463(8) 0.0522(8) 0.0015(7) 0.0147(6) 0.0129(6)
C24 0.0400(8) 0.0749(12) 0.0601(10) 0.0049(9) 0.0189(7) 0.0097(7)
C25 0.0397(7) 0.0694(11) 0.0535(9) 0.0054(8) 0.0127(6) -0.0106(7)
C26 0.0441(7) 0.0419(7) 0.0392(7) 0.0029(6) 0.0080(6) -0.0082(6)
C31 0.0485(8) 0.0389(7) 0.0434(8) 0.0002(6) 0.0028(6) -0.0056(6)
C32 0.0432(7) 0.0434(8) 0.0413(7) -0.0020(6) 0.0016(6) 0.0010(6)
C33 0.0406(7) 0.0477(8) 0.0325(6) 0.0016(6) 0.0034(5) -0.0043(6)
C34 0.0585(9) 0.0393(8) 0.0536(9) -0.0011(6) 0.0202(7) -0.0076(7)
C35 0.0596(9) 0.0408(8) 0.0541(9) -0.0013(7) 0.0237(7) -0.0010(7)
C36 0.0444(8) 0.0621(10) 0.0564(9) 0.0024(8) 0.0099(7) -0.0070(7)
C41 0.0541(8) 0.0435(8) 0.0371(7) 0.0018(6) 0.0079(6) 0.0026(6)
C42 0.0672(10) 0.0439(8) 0.0478(8) -0.0062(7) 0.0130(7) -0.0049(7)
C43 0.0791(11) 0.0324(7) 0.0574(9) 0.0042(7) 0.0229(8) 0.0050(7)
C44 0.0670(11) 0.0429(9) 0.0708(12) 0.0082(8) -0.0169(9) 0.0004(8)
C45 0.0615(9) 0.0340(7) 0.0576(9) 0.0087(6) -0.0053(7) 0.0014(6)
C46 0.0739(12) 0.0654(11) 0.0471(9) 0.0046(8) -0.0093(8) 0.0041(9)

loop_
_atom_type_symbol
_atom_type_description
_atom_type_scat_dispersion_real
_atom_type_scat_dispersion_imag
_atom_type_scat_source
C C 0.0033 0.0016 'International Tables Vol C Tables 4.2.6.8 and 6.1.1.4'
H H 0.0000 0.0000 'International Tables Vol C Tables 4.2.6.8 and 6.1.1.4'
N N 0.0061 0.0033 'International Tables Vol C Tables 4.2.6.8 and 6.1.1.4'
O O 0.0106 0.0060 'International Tables Vol C Tables 4.2.6.8 and 6.1.1.4'

loop_
_geom_angle_atom_site_label_1
_geom_angle_atom_site_label_2
_geom_angle_atom_site_label_3
_geom_angle
_geom_angle_site_symmetry_1
_geom_angle_site_symmetry_3
_geom_angle_publ_flag
C5 O1 H1A 109.5 . . ?
C6 O3 H3A 109.5 . . ?
C31 N3 C35 118.05(13) . . ?
C43 N4 C44 116.98(14) . . ?
C11 C1 C21 107.53(10) . . ?
C11 C1 C2 105.75(10) . . ?
C21 C1 C2 107.16(9) . . ?
C11 C1 H1 112.0 . . ?
C21 C1 H1 112.0 . . ?
C2 C1 H1 112.0 . . ?
C5 C2 C3 112.13(10) . . ?
C5 C2 C1 110.88(10) . . ?
C3 C2 C1 109.79(10) . . ?
C5 C2 H2 108.0 . . ?
C3 C2 H2 108.0 . . ?
C1 C2 H2 108.0 . . ?
C6 C3 C2 112.21(11) . . ?
C6 C3 C4 112.10(10) . . ?
C2 C3 C4 109.25(10) . . ?
C6 C3 H3 107.7 . . ?
C2 C3 H3 107.7 . . ?
C4 C3 H3 107.7 . . ?
C22 C4 C12 107.40(10) . . ?
C22 C4 C3 106.61(10) . . ?
C12 C4 C3 106.59(10) . . ?
C22 C4 H4 112.0 . . ?
C12 C4 H4 112.0 . . ?
C3 C4 H4 112.0 . . ?
O2 C5 O1 123.81(12) . . ?
O2 C5 C2 123.67(11) . . ?
O1 C5 C2 112.48(11) . . ?
O4 C6 O3 123.37(13) . . ?
O4 C6 C3 124.37(12) . . ?
O3 C6 C3 112.25(13) . . ?
C16 C11 C12 120.53(12) . . ?
C16 C11 C1 126.66(11) . . ?
C12 C11 C1 112.80(11) . . ?
C13 C12 C11 119.74(13) . . ?
C13 C12 C4 126.87(12) . . ?
C11 C12 C4 113.39(11) . . ?
C12 C13 C14 119.23(14) . . ?
C12 C13 H13 120.4 . . ?
C14 C13 H13 120.4 . . ?
C15 C14 C13 120.96(14) . . ?
C15 C14 H14 119.5 . . ?
C13 C14 H14 119.5 . . ?
C14 C15 C16 120.09(14) . . ?
C14 C15 H15 120.0 . . ?
C16 C15 H15 120.0 . . ?
C11 C16 C15 119.43(13) . . ?
C11 C16 H16 120.3 . . ?
C15 C16 H16 120.3 . . ?
C26 C21 C22 120.19(12) . . ?
C26 C21 C1 126.32(12) . . ?
C22 C21 C1 113.49(11) . . ?
C23 C22 C21 120.00(13) . . ?
C23 C22 C4 126.95(13) . . ?
C21 C22 C4 113.04(11) . . ?
C22 C23 C24 119.63(15) . . ?
C22 C23 H23 120.2 . . ?
C24 C23 H23 120.2 . . ?
C25 C24 C23 120.36(14) . . ?
C25 C24 H24 119.8 . . ?
C23 C24 H24 119.8 . . ?
C24 C25 C26 120.22(14) . . ?
C24 C25 H25 119.9 . . ?
C26 C25 H25 119.9 . . ?
C21 C26 C25 119.58(14) . . ?
C21 C26 H26 120.2 . . ?
C25 C26 H26 120.2 . . ?
N3 C31 C32 122.70(14) . . ?
N3 C31 H21 118.7 . . ?
C32 C31 H21 118.7 . . ?
C33 C32 C31 119.32(14) . . ?
C33 C32 H32 120.3 . . ?
C31 C32 H32 120.3 . . ?
C32 C33 C34 117.50(13) . . ?
C32 C33 C36 121.27(14) . . ?
C34 C33 C36 121.22(14) . . ?
C35 C34 C33 119.74(14) . . ?
C35 C34 H34 120.1 . . ?
C33 C34 H34 120.1 . . ?
N3 C35 C34 122.68(15) . . ?
N3 C35 H35 118.7 . . ?
C34 C35 H35 118.7 . . ?
C33 C36 H36A 109.5 . . ?
C33 C36 H36B 109.5 . . ?
H36A C36 H36B 109.5 . . ?
C33 C36 H36C 109.5 . . ?
H36A C36 H36C 109.5 . . ?
H36B C36 H36C 109.5 . . ?
C45 C41 C42 117.12(14) . . ?
C45 C41 C46 120.73(15) . . ?
C42 C41 C46 122.15(15) . . ?
C43 C42 C41 119.69(16) . . ?
C43 C42 H42 120.2 . . ?
C41 C42 H42 120.2 . . ?
N4 C43 C42 123.03(15) . . ?
N4 C43 H43 118.5 . . ?
C42 C43 H43 118.5 . . ?
N4 C44 C45 123.73(16) . . ?
N4 C44 H44 118.1 . . ?
C45 C44 H44 118.1 . . ?
C44 C45 C41 119.43(15) . . ?
C44 C45 H45 120.3 . . ?
C41 C45 H45 120.3 . . ?
C41 C46 H46A 109.5 . . ?
C41 C46 H46B 109.5 . . ?
H46A C46 H46B 109.5 . . ?
C41 C46 H46C 109.5 . . ?
H46A C46 H46C 109.5 . . ?
H46B C46 H46C 109.5 . . ?

loop_
_geom_bond_atom_site_label_1
_geom_bond_atom_site_label_2
_geom_bond_distance
_geom_bond_site_symmetry_2
_geom_bond_publ_flag
O1 C5 1.3104(15) . ?
O1 H1A 0.8400 . ?
O2 C5 1.2081(16) . ?
O3 C6 1.3121(17) . ?
O3 H3A 0.8400 . ?
O4 C6 1.2039(19) . ?
N3 C31 1.3314(19) . ?
N3 C35 1.3322(19) . ?
N4 C43 1.326(2) . ?
N4 C44 1.333(2) . ?
C1 C11 1.5118(17) . ?
C1 C21 1.5129(17) . ?
C1 C2 1.5653(17) . ?
C1 H1 1.0000 . ?
C2 C5 1.5219(17) . ?
C2 C3 1.5434(16) . ?
C2 H2 1.0000 . ?
C3 C6 1.5220(19) . ?
C3 C4 1.5668(19) . ?
C3 H3 1.0000 . ?
C4 C22 1.5109(18) . ?
C4 C12 1.5146(18) . ?
C4 H4 1.0000 . ?
C11 C16 1.3813(18) . ?
C11 C12 1.4033(17) . ?
C12 C13 1.3839(19) . ?
C13 C14 1.390(2) . ?
C13 H13 0.9500 . ?
C14 C15 1.381(2) . ?
C14 H14 0.9500 . ?
C15 C16 1.388(2) . ?
C15 H15 0.9500 . ?
C16 H16 0.9500 . ?
C21 C26 1.3835(18) . ?
C21 C22 1.3961(18) . ?
C22 C23 1.3840(18) . ?
C23 C24 1.391(2) . ?
C23 H23 0.9500 . ?
C24 C25 1.381(3) . ?
C24 H24 0.9500 . ?
C25 C26 1.392(2) . ?
C25 H25 0.9500 . ?
C26 H26 0.9500 . ?
C31 C32 1.388(2) . ?
C31 H21 0.9500 . ?
C32 C33 1.382(2) . ?
C32 H32 0.9500 . ?
C33 C34 1.386(2) . ?
C33 C36 1.500(2) . ?
C34 C35 1.378(2) . ?
C34 H34 0.9500 . ?
C35 H35 0.9500 . ?
C36 H36A 0.9800 . ?
C36 H36B 0.9800 . ?
C36 H36C 0.9800 . ?
C41 C45 1.376(2) . ?
C41 C42 1.387(2) . ?
C41 C46 1.499(2) . ?
C42 C43 1.379(2) . ?
C42 H42 0.9500 . ?
C43 H43 0.9500 . ?
C44 C45 1.372(2) . ?
C44 H44 0.9500 . ?
C45 H45 0.9500 . ?
C46 H46A 0.9800 . ?
C46 H46B 0.9800 . ?
C46 H46C 0.9800 . ?

loop_
_geom_hbond_atom_site_label_D
_geom_hbond_atom_site_label_H
_geom_hbond_atom_site_label_A
_geom_hbond_distance_DH
_geom_hbond_distance_HA
_geom_hbond_distance_DA
_geom_hbond_angle_DHA
_geom_hbond_site_symmetry_A
_geom_hbond_publ_flag
O1 H1A N3 0.84 1.76 2.5954(15) 177 2 yes
O3 H3A N4 0.84 1.80 2.6396(18) 176 . yes
C2 H2 O4 1.00 2.30 2.8206(16) 111 . yes
C3 H3 O2 1.00 2.29 2.8126(16) 111 . yes
C13 H13 O1 0.95 2.54 3.4716(18) 167 2_545 yes
C15 H15 O3 0.95 2.59 3.391(2) 143 2 yes
C31 H21 O2 0.95 2.58 3.2384(18) 127 2_545 yes
C32 H32 O4 0.95 2.60 3.474(2) 154 2_645 yes
C45 H45 O2 0.95 2.53 3.3989(19) 153 3_666 yes

loop_
_geom_torsion_atom_site_label_1
_geom_torsion_atom_site_label_2
_geom_torsion_atom_site_label_3
_geom_torsion_atom_site_label_4
_geom_torsion
_geom_torsion_site_symmetry_1
_geom_torsion_site_symmetry_2
_geom_torsion_site_symmetry_3
_geom_torsion_site_symmetry_4
_geom_torsion_publ_flag
C11 C1 C2 C5 -65.08(12) . . . . ?
C21 C1 C2 C5 -179.57(10) . . . . ?
C11 C1 C2 C3 59.37(12) . . . . ?
C21 C1 C2 C3 -55.12(13) . . . . ?
C5 C2 C3 C6 -113.56(12) . . . . ?
C1 C2 C3 C6 122.71(11) . . . . ?
C5 C2 C3 C4 121.48(11) . . . . ?
C1 C2 C3 C4 -2.25(14) . . . . ?
C6 C3 C4 C22 -66.30(13) . . . . ?
C2 C3 C4 C22 58.72(13) . . . . ?
C6 C3 C4 C12 179.21(10) . . . . ?
C2 C3 C4 C12 -55.77(13) . . . . ?
C3 C2 C5 O2 9.65(19) . . . . ?
C1 C2 C5 O2 132.76(14) . . . . ?
C3 C2 C5 O1 -172.66(11) . . . . ?
C1 C2 C5 O1 -49.55(15) . . . . ?
C2 C3 C6 O4 5.0(2) . . . . ?
C4 C3 C6 O4 128.39(16) . . . . ?
C2 C3 C6 O3 -176.51(12) . . . . ?
C4 C3 C6 O3 -53.14(16) . . . . ?
C21 C1 C11 C16 -127.08(13) . . . . ?
C2 C1 C11 C16 118.69(13) . . . . ?
C21 C1 C11 C12 54.33(13) . . . . ?
C2 C1 C11 C12 -59.91(13) . . . . ?
C16 C11 C12 C13 0.9(2) . . . . ?
C1 C11 C12 C13 179.58(12) . . . . ?
C16 C11 C12 C4 -179.02(12) . . . . ?
C1 C11 C12 C4 -0.33(15) . . . . ?
C22 C4 C12 C13 125.95(14) . . . . ?
C3 C4 C12 C13 -120.10(14) . . . . ?
C22 C4 C12 C11 -54.16(14) . . . . ?
C3 C4 C12 C11 59.80(14) . . . . ?
C11 C12 C13 C14 0.7(2) . . . . ?
C4 C12 C13 C14 -179.36(14) . . . . ?
C12 C13 C14 C15 -1.6(3) . . . . ?
C13 C14 C15 C16 0.8(3) . . . . ?
C12 C11 C16 C15 -1.7(2) . . . . ?
C1 C11 C16 C15 179.81(13) . . . . ?
C14 C15 C16 C11 0.9(2) . . . . ?
C11 C1 C21 C26 125.37(13) . . . . ?
C2 C1 C21 C26 -121.34(13) . . . . ?
C11 C1 C21 C22 -54.18(13) . . . . ?
C2 C1 C21 C22 59.11(13) . . . . ?
C26 C21 C22 C23 0.8(2) . . . . ?
C1 C21 C22 C23 -179.65(12) . . . . ?
C26 C21 C22 C4 179.93(12) . . . . ?
C1 C21 C22 C4 -0.48(16) . . . . ?
C12 C4 C22 C23 -126.40(14) . . . . ?
C3 C4 C22 C23 119.66(14) . . . . ?
C12 C4 C22 C21 54.50(14) . . . . ?
C3 C4 C22 C21 -59.44(14) . . . . ?
C21 C22 C23 C24 -1.5(2) . . . . ?
C4 C22 C23 C24 179.49(14) . . . . ?
C22 C23 C24 C25 0.7(2) . . . . ?
C23 C24 C25 C26 0.8(3) . . . . ?
C22 C21 C26 C25 0.7(2) . . . . ?
C1 C21 C26 C25 -178.81(13) . . . . ?
C24 C25 C26 C21 -1.5(2) . . . . ?
C35 N3 C31 C32 -0.9(2) . . . . ?
N3 C31 C32 C33 1.0(2) . . . . ?
C31 C32 C33 C34 -0.3(2) . . . . ?
C31 C32 C33 C36 178.71(13) . . . . ?
C32 C33 C34 C35 -0.4(2) . . . . ?
C36 C33 C34 C35 -179.40(15) . . . . ?
C31 N3 C35 C34 0.2(2) . . . . ?
C33 C34 C35 N3 0.5(3) . . . . ?
C45 C41 C42 C43 -0.9(2) . . . . ?
C46 C41 C42 C43 179.15(16) . . . . ?
C44 N4 C43 C42 1.0(3) . . . . ?
C41 C42 C43 N4 -0.2(3) . . . . ?
C43 N4 C44 C45 -0.8(3) . . . . ?
N4 C44 C45 C41 -0.3(3) . . . . ?
C42 C41 C45 C44 1.1(3) . . . . ?
C46 C41 C45 C44 -178.92(18) . . . . ?
